data_4334658
loop_
_publ_author_name
'William Levason'
'David Pugh'
'Gillian Reid'

_publ_contact_author_address
;   School of Chemistry
    University of Southampton
    Southampton SO17 1BJ, UK
;
_publ_contact_author_email wxl@soton.ac.uk
_publ_contact_author_fax '023 8059 3781'
_publ_contact_author_name 'Professor William Levason'
_publ_contact_author_phone '023 8059 3792'
_publ_section_title
;
 Phosphine and Diphosphine Complexes of Silicon(IV) Halides
;
_journal_name_full 'Inorganic Chemistry'
_journal_page_first 5185
_journal_page_last 5193
_journal_paper_doi 10.1021/ic400077z
_journal_volume 52
_journal_year 2013
_chemical_formula_moiety 'C4 H11 Cl P, Cl'
_chemical_formula_sum 'C4 H11 Cl2 P'
_chemical_formula_weight 161.00
_chemical_name_systematic
;
 ?
;
_space_group_IT_number 61
_symmetry_cell_setting orthorhombic
_symmetry_Int_Tables_number 61
_symmetry_space_group_name_Hall '-P 2ac 2ab'
_symmetry_space_group_name_H-M 'P b c a'
_atom_sites_solution_hydrogens geom
_atom_sites_solution_primary direct
_atom_sites_solution_secondary difmap
_audit_creation_method SHELXL-97
_cell_angle_alpha 90.00
_cell_angle_beta 90.00
_cell_angle_gamma 90.00
_cell_formula_units_Z 8
_cell_length_a 12.000(6)
_cell_length_b 10.204(5)
_cell_length_c 12.936(6)
_cell_measurement_reflns_used 3581
_cell_measurement_temperature 100(2)
_cell_measurement_theta_max 27.5
_cell_measurement_theta_min 2.3
_cell_volume 1584.0(13)
_computing_cell_refinement
;
CrystalClear-SM Expert 2.0 r11 (Rigaku, 2011)
;
_computing_data_collection
;
CrystalClear-SM Expert 2.0 r11 (Rigaku, 2011)
;
_computing_data_reduction
;
CrystalClear-SM Expert 2.0 r11 (Rigaku, 2011)
;
_computing_molecular_graphics 'ORTEP-3 (Farrugia, 1997)'
_computing_publication_material 'PLATON (Spek, 2003), WinGX (Farrugia, 1999) and enCIFer (Allen et al., 2004).'
_computing_structure_refinement 'SHELXL-97 (Sheldrick, 2008)'
_computing_structure_solution 'SHELXS-97 (Sheldrick, 1997)'
_diffrn_ambient_temperature 100(2)
_diffrn_detector CCD
_diffrn_detector_area_resol_mean 28.5714
_diffrn_measured_fraction_theta_full 0.992
_diffrn_measured_fraction_theta_max 0.992
_diffrn_measurement_device
;
AFC12 (Right): Kappa 3 circle
;
_diffrn_measurement_device_type
;
Rigaku Saturn724+ (2x2 bin mode)
;
_diffrn_measurement_method 'profile data from \w-scans'
_diffrn_measurement_specimen_support Mitegen
_diffrn_radiation_monochromator Confocal
_diffrn_radiation_type MoK\a
_diffrn_radiation_wavelength 0.71075
_diffrn_reflns_av_R_equivalents 0.1453
_diffrn_reflns_av_sigmaI/netI 0.0976
_diffrn_reflns_limit_h_max 15
_diffrn_reflns_limit_h_min -7
_diffrn_reflns_limit_k_max 9
_diffrn_reflns_limit_k_min -13
_diffrn_reflns_limit_l_max 16
_diffrn_reflns_limit_l_min -10
_diffrn_reflns_number 4268
_diffrn_reflns_theta_full 27.54
_diffrn_reflns_theta_max 27.54
_diffrn_reflns_theta_min 3.06
_diffrn_source 'Rotating Anode'
_diffrn_source_current 55.0
_diffrn_source_power 2.5
_diffrn_source_voltage 45.0
_exptl_absorpt_coefficient_mu 0.919
_exptl_absorpt_correction_T_max 0.9642
_exptl_absorpt_correction_T_min 0.9385
_exptl_absorpt_correction_type multi-scan
_exptl_absorpt_process_details 'CrystalClear-SM Expert 2.0 r11 (Rigaku, 2011)'
_exptl_crystal_colour colourless
_exptl_crystal_density_diffrn 1.350
_exptl_crystal_description block
_exptl_crystal_F_000 672
_exptl_crystal_size_max 0.07
_exptl_crystal_size_mid 0.07
_exptl_crystal_size_min 0.04
_refine_diff_density_max 0.708
_refine_diff_density_min -1.235
_refine_diff_density_rms 0.171
_refine_ls_extinction_method none
_refine_ls_goodness_of_fit_ref 1.078
_refine_ls_hydrogen_treatment constr
_refine_ls_matrix_type full
_refine_ls_number_parameters 67
_refine_ls_number_reflns 1813
_refine_ls_number_restraints 0
_refine_ls_restrained_S_all 1.078
_refine_ls_R_factor_all 0.0780
_refine_ls_R_factor_gt 0.0720
_refine_ls_shift/su_max 0.000
_refine_ls_shift/su_mean 0.000
_refine_ls_structure_factor_coef Fsqd
_refine_ls_weighting_details 'calc w=1/[\s^2^(Fo^2^)+(0.1153P)^2^+0.0000P] where P=(Fo^2^+2Fc^2^)/3'
_refine_ls_weighting_scheme calc
_refine_ls_wR_factor_gt 0.1841
_refine_ls_wR_factor_ref 0.1923
_reflns_number_gt 1601
_reflns_number_total 1813
_reflns_threshold_expression >2\s(I)
_cod_data_source_file ic400077z_si_002_01.cif
_cod_data_source_block Compound_S1
_cod_original_cell_volume 1583.9(14)
_cod_database_code 4334658

loop_
_symmetry_equiv_pos_as_xyz
'x, y, z'
'-x+1/2, -y, z+1/2'
'-x, y+1/2, -z+1/2'
'x+1/2, -y+1/2, -z'
'-x, -y, -z'
'x-1/2, y, -z-1/2'
'x, -y-1/2, z-1/2'
'-x-1/2, y-1/2, z'

loop_
_atom_site_label
_atom_site_type_symbol
_atom_site_fract_x
_atom_site_fract_y
_atom_site_fract_z
_atom_site_U_iso_or_equiv
_atom_site_adp_type
_atom_site_occupancy
_atom_site_symmetry_multiplicity
_atom_site_calc_flag
_atom_site_refinement_flags
C1 C 0.1765(2) 0.1185(3) 0.4653(2) 0.0245(6) Uani 1 1 d .
H1A H 0.1405 0.1305 0.5326 0.037 Uiso 1 1 calc R
H1B H 0.2518 0.1556 0.4674 0.037 Uiso 1 1 calc R
H1C H 0.1808 0.0248 0.4492 0.037 Uiso 1 1 calc R
C2 C -0.0317(2) 0.1192(3) 0.3497(2) 0.0252(6) Uani 1 1 d .
H2A H -0.0188 0.0253 0.3393 0.038 Uiso 1 1 calc R
H2B H -0.0688 0.1558 0.2886 0.038 Uiso 1 1 calc R
H2C H -0.0790 0.1322 0.4106 0.038 Uiso 1 1 calc R
C3 C 0.0769(3) 0.3675(3) 0.4011(3) 0.0349(8) Uani 1 1 d .
H3A H 0.0294 0.4090 0.3490 0.052 Uiso 1 1 calc R
H3B H 0.1491 0.4122 0.4033 0.052 Uiso 1 1 calc R
H3C H 0.0410 0.3736 0.4690 0.052 Uiso 1 1 calc R
C4 C 0.1733(2) 0.2013(3) 0.2484(2) 0.0262(7) Uani 1 1 d .
H4A H 0.1318 0.2540 0.1970 0.031 Uiso 1 1 calc R
H4B H 0.2467 0.2433 0.2594 0.031 Uiso 1 1 calc R
P1 P 0.09735(6) 0.19941(7) 0.36858(6) 0.0200(3) Uani 1 1 d .
Cl1 Cl 0.19341(6) 0.04066(8) 0.19942(6) 0.0356(3) Uani 1 1 d .
Cl2 Cl -0.07576(7) 0.28590(7) 0.11374(6) 0.0274(3) Uani 1 1 d .

loop_
_atom_site_aniso_label
_atom_site_aniso_U_11
_atom_site_aniso_U_22
_atom_site_aniso_U_33
_atom_site_aniso_U_23
_atom_site_aniso_U_13
_atom_site_aniso_U_12
C1 0.0283(13) 0.0229(13) 0.0223(14) 0.0022(11) -0.0040(11) 0.0010(11)
C2 0.0247(13) 0.0288(14) 0.0221(13) 0.0037(12) -0.0005(11) -0.0026(12)
C3 0.0410(18) 0.0222(15) 0.041(2) 0.0021(14) 0.0049(14) 0.0007(13)
C4 0.0278(14) 0.0282(14) 0.0227(15) 0.0020(11) 0.0007(11) -0.0041(11)
P1 0.0236(5) 0.0177(4) 0.0187(5) 0.0018(2) -0.0007(3) -0.0008(3)
Cl1 0.0382(5) 0.0365(5) 0.0322(5) -0.0087(3) 0.0078(3) -0.0065(3)
Cl2 0.0315(5) 0.0250(4) 0.0256(5) 0.0065(3) 0.0015(3) -0.0035(3)

loop_
_atom_type_symbol
_atom_type_description
_atom_type_scat_dispersion_real
_atom_type_scat_dispersion_imag
_atom_type_scat_source
C C 0.0033 0.0016 'International Tables Vol C Tables 4.2.6.8 and 6.1.1.4'
H H 0.0000 0.0000 'International Tables Vol C Tables 4.2.6.8 and 6.1.1.4'
P P 0.1023 0.0942 'International Tables Vol C Tables 4.2.6.8 and 6.1.1.4'
Cl Cl 0.1484 0.1585 'International Tables Vol C Tables 4.2.6.8 and 6.1.1.4'

loop_
_geom_angle_atom_site_label_1
_geom_angle_atom_site_label_2
_geom_angle_atom_site_label_3
_geom_angle
P1 C1 H1A 109.5
P1 C1 H1B 109.5
H1A C1 H1B 109.5
P1 C1 H1C 109.5
H1A C1 H1C 109.5
H1B C1 H1C 109.5
P1 C2 H2A 109.5
P1 C2 H2B 109.5
H2A C2 H2B 109.5
P1 C2 H2C 109.5
H2A C2 H2C 109.5
H2B C2 H2C 109.5
P1 C3 H3A 109.5
P1 C3 H3B 109.5
H3A C3 H3B 109.5
P1 C3 H3C 109.5
H3A C3 H3C 109.5
H3B C3 H3C 109.5
Cl1 C4 P1 111.55(16)
Cl1 C4 H4A 109.3
P1 C4 H4A 109.3
Cl1 C4 H4B 109.3
P1 C4 H4B 109.3
H4A C4 H4B 108.0
C2 P1 C1 110.54(14)
C2 P1 C3 110.93(15)
C1 P1 C3 110.78(15)
C2 P1 C4 109.18(14)
C1 P1 C4 110.03(15)
C3 P1 C4 105.25(15)

loop_
_geom_bond_atom_site_label_1
_geom_bond_atom_site_label_2
_geom_bond_distance
C1 P1 1.774(3)
C1 H1A 0.9800
C1 H1B 0.9800
C1 H1C 0.9800
C2 P1 1.768(3)
C2 H2A 0.9800
C2 H2B 0.9800
C2 H2C 0.9800
C3 P1 1.783(4)
C3 H3A 0.9800
C3 H3B 0.9800
C3 H3C 0.9800
C4 Cl1 1.774(3)
C4 P1 1.802(3)
C4 H4A 0.9900
C4 H4B 0.9900

loop_
_geom_torsion_atom_site_label_1
_geom_torsion_atom_site_label_2
_geom_torsion_atom_site_label_3
_geom_torsion_atom_site_label_4
_geom_torsion
Cl1 C4 P1 C2 -57.0(2)
Cl1 C4 P1 C1 64.5(2)
Cl1 C4 P1 C3 -176.13(17)
